data_7209849
loop_
_publ_author_name
'Meng, Rui-Qi'
'Suo, Lin'
'Hou, Guang-Feng'
'Liang, Jing'
'Bi, Li-Hua'
'Li, Hao-Long'
'Wu, Li-Xin'

_publ_section_title
;
 Organo-Ru supported sandwich-type tungstoarsenates: synthesis, structure
 and catalytic properties
;
_journal_issue 29
_journal_name_full CrystEngComm
_journal_page_first 5867
_journal_paper_doi 10.1039/c3ce00045a
_journal_volume 15
_journal_year 2013
_chemical_formula_moiety 'C18 H56 As2 K1.5 Na4.5 O84.5 Ru3 W17 Zn4'
_chemical_formula_sum 'C18 H56 As2 K1.5 Na4.5 O84.5 Ru3 W17 Zn4'
_chemical_formula_weight 5626.71
_chemical_name_systematic
;
?
;
_space_group_IT_number 14
_symmetry_cell_setting monoclinic
_symmetry_space_group_name_Hall '-P 2ybc'
_symmetry_space_group_name_H-M 'P 1 21/c 1'
_atom_sites_solution_hydrogens geom
_atom_sites_solution_primary direct
_atom_sites_solution_secondary difmap
_audit_creation_method SHELXL-97
_cell_angle_alpha 90.00
_cell_angle_beta 110.05(2)
_cell_angle_gamma 90.00
_cell_formula_units_Z 4
_cell_length_a 17.345(4)
_cell_length_b 21.607(4)
_cell_length_c 26.322(5)
_cell_measurement_reflns_used 59139
_cell_measurement_temperature 293(2)
_cell_measurement_theta_max 27.55
_cell_measurement_theta_min 3.00
_cell_volume 9267(3)
_computing_cell_refinement 'RAPID-AUTO (Rigaku, 1998)'
_computing_data_collection 'RAPID-AUTO (Rigaku, 1998)'
_computing_data_reduction 'CrystalStructure (Rigaku/MSC and Rigaku Corporation, 2002)'
_computing_molecular_graphics 'SHELXTL (Sheldrick, 2008)'
_computing_publication_material SHELXL-97
_computing_structure_refinement 'SHELXL-97 (Sheldrick, 2008)'
_computing_structure_solution 'SHELXS-97 (Sheldrick, 2008)'
_diffrn_ambient_temperature 293(2)
_diffrn_measured_fraction_theta_full 0.992
_diffrn_measured_fraction_theta_max 0.992
_diffrn_measurement_device_type 'Rigaku RAXIS-RAPID'
_diffrn_measurement_method '\w scan'
_diffrn_radiation_monochromator graphite
_diffrn_radiation_source 'fine-focus sealed tube'
_diffrn_radiation_type MoK\a
_diffrn_radiation_wavelength 0.71073
_diffrn_reflns_av_R_equivalents 0.1583
_diffrn_reflns_av_sigmaI/netI 0.1299
_diffrn_reflns_limit_h_max 20
_diffrn_reflns_limit_h_min -20
_diffrn_reflns_limit_k_max 25
_diffrn_reflns_limit_k_min -25
_diffrn_reflns_limit_l_max 31
_diffrn_reflns_limit_l_min -31
_diffrn_reflns_number 70840
_diffrn_reflns_theta_full 25.00
_diffrn_reflns_theta_max 25.00
_diffrn_reflns_theta_min 3.02
_diffrn_standards_decay_% 0
_diffrn_standards_interval_count 0
_diffrn_standards_interval_time 0
_diffrn_standards_number 0
_exptl_absorpt_coefficient_mu 23.399
_exptl_absorpt_correction_T_max 0.1739
_exptl_absorpt_correction_T_min 0.1347
_exptl_absorpt_correction_type multi-scan
_exptl_absorpt_process_details 'ABSCOR (Higashi, 1995)'
_exptl_crystal_colour red
_exptl_crystal_density_diffrn 4.033
_exptl_crystal_density_method 'not measured'
_exptl_crystal_description block
_exptl_crystal_F_000 9976
_exptl_crystal_size_max 0.14
_exptl_crystal_size_mid 0.12
_exptl_crystal_size_min 0.12
_refine_diff_density_max 2.174
_refine_diff_density_min -2.465
_refine_diff_density_rms 0.472
_refine_ls_extinction_method none
_refine_ls_goodness_of_fit_ref 1.021
_refine_ls_hydrogen_treatment constr
_refine_ls_matrix_type full
_refine_ls_number_parameters 1180
_refine_ls_number_reflns 16196
_refine_ls_number_restraints 270
_refine_ls_restrained_S_all 1.018
_refine_ls_R_factor_all 0.0878
_refine_ls_R_factor_gt 0.0547
_refine_ls_shift/su_max 0.001
_refine_ls_shift/su_mean 0.000
_refine_ls_structure_factor_coef Fsqd
_refine_ls_weighting_details 'calc w=1/[\s^2^(Fo^2^)+(0.0426P)^2^+0.0000P] where P=(Fo^2^+2Fc^2^)/3'
_refine_ls_weighting_scheme calc
_refine_ls_wR_factor_gt 0.1121
_refine_ls_wR_factor_ref 0.1247
_reflns_number_gt 11308
_reflns_number_total 16196
_reflns_threshold_expression >2sigma(I)
_cod_data_source_file c3ce00045a.txt
_cod_data_source_block Zn
_cod_depositor_comments
;

2024-03-12
Z value and formula fixed to values more according to usual
chemical conventions.                 miguel
;
_cod_original_formula_sum 'C36 H112 As4 K3 Na9 O169 Ru6 W34 Zn8'
_cod_original_formula_weight 11253.43
_cod_original_formula_moiety 'C36 H112 As4 K3 Na9 O169 Ru6 W34 Zn8'
_cod_original_formula_units_Z 2
_cod_original_sg_symbol_H-M 'P 21/c'
_cod_database_code 7209849

loop_
_symmetry_equiv_pos_as_xyz
'x, y, z'
'-x, y+1/2, -z+1/2'
'-x, -y, -z'
'x, -y-1/2, z-1/2'

loop_
_atom_site_label
_atom_site_type_symbol
_atom_site_fract_x
_atom_site_fract_y
_atom_site_fract_z
_atom_site_U_iso_or_equiv
_atom_site_adp_type
_atom_site_occupancy
_atom_site_symmetry_multiplicity
_atom_site_calc_flag
_atom_site_refinement_flags
W1 W 1.17296(5) 0.69110(4) 0.25959(3) 0.01643(18) Uani 1 1 d .
W2 W 0.69490(5) 0.64932(4) 0.39014(3) 0.01937(19) Uani 1 1 d .
W3 W 0.97041(5) 0.68532(3) 0.24640(3) 0.01509(17) Uani 1 1 d .
W4 W 1.21296(5) 0.88865(3) 0.37029(3) 0.01651(18) Uani 1 1 d .
W5 W 0.63925(5) 0.73548(4) 0.26094(3) 0.01778(18) Uani 1 1 d .
W6 W 1.26370(5) 0.80582(4) 0.48774(3) 0.01651(18) Uani 1 1 d .
W7 W 1.16655(5) 0.65234(4) 0.49062(3) 0.01753(18) Uani 1 1 d .
W8 W 0.71600(5) 0.87914(4) 0.25721(3) 0.01774(18) Uani 1 1 d .
W9 W 1.23098(5) 0.60247(3) 0.38809(3) 0.01764(18) Uani 1 1 d .
W10 W 0.57428(5) 0.85958(4) 0.31998(3) 0.01880(18) Uani 1 1 d .
W11 W 1.02660(5) 0.59517(3) 0.37415(3) 0.01645(18) Uani 1 1 d .
W12 W 0.63200(5) 0.77172(4) 0.45148(3) 0.01930(19) Uani 1 1 d .
W13 W 0.76193(5) 0.96377(4) 0.38725(3) 0.01969(19) Uani 1 1 d .
W14 W 1.06124(5) 0.82492(3) 0.24327(3) 0.01587(18) Uani 1 1 d .
W15 W 0.82522(5) 0.71148(4) 0.50705(3) 0.01901(18) Uani 1 1 d .
W16 W 0.81372(5) 0.88328(4) 0.50755(3) 0.01993(19) Uani 1 1 d .
W17 W 1.32650(5) 0.75596(4) 0.38470(3) 0.01670(18) Uani 1 1 d .
Ru1 Ru 1.00691(10) 0.94301(6) 0.31985(6) 0.0150(3) Uani 1 1 d .
Ru2 Ru 1.10210(10) 0.78830(7) 0.54115(6) 0.0151(3) Uani 1 1 d .
Ru3 Ru 0.62906(11) 0.93431(8) 0.44603(7) 0.0235(4) Uani 1 1 d .
As1 As 0.78500(12) 0.79868(8) 0.38429(7) 0.0126(4) Uani 1 1 d .
As2 As 1.10708(12) 0.74574(8) 0.37080(7) 0.0116(4) Uani 1 1 d .
Zn1 Zn 0.97025(14) 0.72937(10) 0.43497(8) 0.0167(5) Uani 1 1 d .
Zn2 Zn 0.92092(14) 0.81161(9) 0.31831(8) 0.0156(5) Uani 1 1 d .
Zn3 Zn 0.84449(15) 0.67456(10) 0.32310(9) 0.0192(5) Uani 1 1 d .
Zn4 Zn 1.05708(14) 0.86871(10) 0.43223(8) 0.0155(5) Uani 1 1 d .
K1 K 0.7934(12) 0.7713(8) 0.1706(7) 0.095(5) Uani 0.50 1 d PU
K2 K 0.6976(15) 0.5643(10) 0.1860(9) 0.132(8) Uani 0.50 1 d PU
K3 K 1.3273(16) 0.5543(10) 0.2679(10) 0.136(8) Uani 0.50 1 d PU
Na1 Na 0.4979(6) 0.7102(4) 0.3283(4) 0.045(3) Uani 1 1 d U
Na2 Na 0.6813(13) 0.9351(8) 0.1069(7) 0.127(6) Uani 1 1 d U
Na3 Na 0.5500(14) 0.8210(10) 0.1155(8) 0.052(6) Uani 0.50 1 d P
Na4 Na 0.4495(10) 0.6905(7) 0.1311(6) 0.098(5) Uani 1 1 d U
Na5 Na 1.274(2) 0.5306(14) 0.6038(13) 0.105(10) Uani 0.50 1 d PU
Na6 Na 0.930(3) 0.9224(19) 0.1045(17) 0.150(15) Uani 0.50 1 d PU
O1 O 1.3461(8) 0.7761(6) 0.4587(5) 0.020(3) Uani 1 1 d .
O2 O 1.3079(8) 0.8403(6) 0.3672(5) 0.020(3) Uani 1 1 d .
O3 O 1.4236(9) 0.7451(7) 0.3819(5) 0.030(4) Uani 1 1 d .
O4 O 1.2988(8) 0.6730(6) 0.4013(5) 0.019(3) Uani 1 1 d .
O5 O 1.2563(8) 0.7354(6) 0.3129(5) 0.017(3) Uani 1 1 d .
O6 O 1.2959(9) 0.5438(6) 0.3877(6) 0.027(3) Uani 1 1 d .
O7 O 1.2291(9) 0.6611(6) 0.2222(5) 0.025(3) Uani 1 1 d .
O8 O 1.1934(8) 0.6311(6) 0.3144(5) 0.017(3) Uani 1 1 d .
O9 O 1.0659(8) 0.6600(5) 0.2259(5) 0.017(3) Uani 1 1 d .
O10 O 1.1390(8) 0.7696(5) 0.2275(5) 0.017(3) Uani 1 1 d .
O11 O 1.1307(9) 0.5589(6) 0.3726(5) 0.023(3) Uani 1 1 d .
O12 O 1.2407(8) 0.6054(5) 0.4633(5) 0.017(3) Uani 1 1 d U
O13 O 1.3280(8) 0.8254(6) 0.5513(5) 0.023(3) Uani 1 1 d .
O14 O 1.2651(8) 0.8800(5) 0.4483(5) 0.017(3) Uani 1 1 d .
O15 O 1.2456(9) 0.9613(6) 0.3602(6) 0.022(3) Uani 1 1 d .
O16 O 1.2394(9) 0.7209(6) 0.4968(5) 0.020(3) Uani 1 1 d .
O17 O 1.1966(8) 0.7856(6) 0.3948(5) 0.015(3) Uani 1 1 d .
O18 O 0.9800(8) 0.7647(6) 0.2117(5) 0.017(3) Uani 1 1 d U
O19 O 1.1986(9) 0.6229(6) 0.5559(5) 0.027(3) Uani 1 1 d .
O20 O 1.1286(8) 0.6734(5) 0.3976(4) 0.011(3) Uani 1 1 d .
O21 O 1.0817(8) 0.5945(6) 0.4529(5) 0.016(3) Uani 1 1 d U
O22 O 0.9709(9) 0.5289(6) 0.3661(5) 0.025(3) Uani 1 1 d .
O23 O 1.0050(9) 0.6218(5) 0.3023(5) 0.020(3) Uani 1 1 d .
O24 O 0.8918(9) 0.6498(6) 0.1974(5) 0.025(3) Uani 1 1 d .
O25 O 1.0850(8) 0.7388(5) 0.3039(4) 0.012(3) Uani 1 1 d .
O26 O 1.0450(10) 0.8773(6) 0.1914(5) 0.025(3) Uani 1 1 d .
O27 O 1.1111(8) 0.9017(5) 0.3786(5) 0.015(3) Uani 1 1 d .
O28 O 0.9972(8) 0.8544(5) 0.2828(5) 0.012(3) Uani 1 1 d U
O29 O 1.0296(8) 0.7786(5) 0.3848(5) 0.016(3) Uani 1 1 d .
O30 O 0.9143(8) 0.7245(5) 0.2849(5) 0.017(3) Uani 1 1 d .
O31 O 1.0873(9) 0.7094(5) 0.4911(5) 0.021(3) Uani 1 1 d .
O32 O 0.9578(8) 0.6547(6) 0.3841(5) 0.016(3) Uani 1 1 d U
O33 O 0.8250(10) 0.5895(6) 0.2810(6) 0.032(4) Uani 1 1 d .
O34 O 0.9546(8) 0.8907(5) 0.3668(5) 0.018(3) Uani 1 1 d .
O35 O 0.9998(8) 0.8169(6) 0.4744(5) 0.018(3) Uani 1 1 d U
O36 O 0.9056(9) 0.7009(6) 0.4821(5) 0.023(3) Uani 1 1 d .
O37 O 0.8646(7) 0.7653(5) 0.3708(4) 0.008(2) Uani 1 1 d U
O38 O 0.7828(9) 0.6413(6) 0.3711(5) 0.024(3) Uani 1 1 d .
O39 O 0.7392(8) 0.7068(6) 0.2704(5) 0.020(3) Uani 1 1 d .
O40 O 0.8152(9) 0.8449(6) 0.2687(5) 0.023(3) Uani 1 1 d .
O41 O 0.7043(8) 0.9275(6) 0.2035(6) 0.026(3) Uani 1 1 d .
O42 O 0.7598(8) 0.9335(6) 0.3193(5) 0.021(3) Uani 1 1 d .
O43 O 0.7068(8) 0.8128(5) 0.3255(4) 0.011(3) Uani 1 1 d .
O44 O 0.5747(8) 0.6931(6) 0.2080(5) 0.022(3) Uani 1 1 d U
O45 O 0.6544(8) 0.8092(6) 0.2207(5) 0.020(3) Uani 1 1 d U
O46 O 0.8119(8) 0.8649(6) 0.4183(5) 0.020(3) Uani 1 1 d .
O47 O 1.0483(10) 0.9481(7) 0.4752(6) 0.039(4) Uani 1 1 d .
O48 O 0.8459(8) 0.7997(6) 0.5186(5) 0.019(3) Uani 1 1 d U
O49 O 0.8670(9) 0.6813(7) 0.5714(5) 0.029(4) Uani 1 1 d .
O50 O 0.7601(8) 0.6446(6) 0.4676(5) 0.023(3) Uani 1 1 d U
O51 O 0.6503(9) 0.5769(6) 0.3812(6) 0.025(3) Uani 1 1 d U
O52 O 0.6336(8) 0.6893(6) 0.3232(5) 0.025(3) Uani 1 1 d .
O53 O 0.7132(8) 1.0348(6) 0.3710(5) 0.024(3) Uani 1 1 d U
O54 O 0.8664(9) 0.9830(6) 0.4112(5) 0.025(3) Uani 1 1 d .
O55 O 0.9119(9) 0.9148(6) 0.5185(6) 0.031(4) Uani 1 1 d .
O56 O 0.7964(10) 0.9007(7) 0.5671(6) 0.035(4) Uani 1 1 d .
O57 O 0.7540(8) 0.9533(5) 0.4612(5) 0.018(3) Uani 1 1 d .
O58 O 0.6890(8) 0.8493(5) 0.4694(5) 0.015(3) Uani 1 1 d U
O59 O 0.6480(8) 0.9144(6) 0.3728(5) 0.017(3) Uani 1 1 d U
O60 O 0.6127(9) 0.6921(6) 0.4174(5) 0.021(3) Uani 1 1 d U
O61 O 0.7476(8) 0.7489(5) 0.4202(5) 0.017(3) Uani 1 1 d .
O62 O 1.1590(8) 0.8248(6) 0.4863(5) 0.015(3) Uani 1 1 d U
O63 O 0.6093(8) 0.8997(6) 0.2692(5) 0.024(3) Uani 1 1 d .
O64 O 0.4776(9) 0.8913(6) 0.3064(6) 0.030(4) Uani 1 1 d .
O65 O 0.5523(8) 0.7885(6) 0.2763(5) 0.016(3) Uani 1 1 d U
O66 O 1.1562(9) 0.8597(6) 0.2979(5) 0.019(3) Uani 1 1 d .
O67 O 0.7133(8) 0.7375(6) 0.5094(5) 0.023(3) Uani 1 1 d U
O68 O 0.5556(8) 0.7781(6) 0.4792(6) 0.025(3) Uani 1 1 d U
O69 O 0.5836(8) 0.8064(6) 0.3808(5) 0.022(3) Uani 1 1 d U
O101 O 0.0000 0.5000 0.5000 0.085(10) Uiso 1 2 d S
O102 O 1.0079(18) 0.8991(12) 0.0570(11) 0.107(9) Uiso 1 1 d .
O103 O 0.6625(16) 0.8229(11) 0.0921(9) 0.089(7) Uiso 1 1 d .
O104 O 0.5319(19) 0.7072(13) 0.0807(11) 0.117(10) Uiso 1 1 d .
O105 O 1.3568(18) 0.5361(12) 0.5471(11) 0.109(9) Uiso 1 1 d .
O106 O 0.7138(19) 0.6667(13) 0.1209(11) 0.116(10) Uiso 1 1 d .
O107 O 0.501(3) 0.3827(19) 0.5458(17) 0.074(13) Uiso 0.50 1 d P
O108 O 0.492(2) 0.5246(16) 0.7015(14) 0.158(13) Uiso 1 1 d .
O109 O 1.189(3) 0.5377(19) 0.6883(17) 0.074(13) Uiso 0.50 1 d P
O110 O 1.341(2) 0.6105(16) 0.6581(14) 0.158(13) Uiso 1 1 d .
O111 O 0.465(2) 0.6049(14) 0.3443(12) 0.131(11) Uiso 1 1 d .
O112 O 0.387(2) 0.7137(13) 0.2431(12) 0.123(10) Uiso 1 1 d .
O113 O 0.422(2) 0.6131(14) 0.1749(13) 0.141(12) Uiso 1 1 d .
O114 O 0.654(3) 0.9293(17) 0.0106(15) 0.171(15) Uiso 1 1 d .
O115 O 0.427(2) 0.8308(17) 0.0297(14) 0.057(10) Uiso 0.50 1 d P
O116 O 0.447(2) 0.7956(16) 0.1607(14) 0.052(10) Uiso 0.50 1 d P
O117 O 0.823(3) 0.927(2) 0.1281(18) 0.087(15) Uiso 0.50 1 d P
O118 O 0.548(3) 0.9421(19) 0.1033(17) 0.076(13) Uiso 0.50 1 d P
O119 O 0.831(3) 0.967(2) 0.0349(19) 0.087(15) Uiso 0.50 1 d P
O120 O 0.577(4) 0.555(3) 0.241(2) 0.14(2) Uiso 0.50 1 d P
O121 O 0.2962(18) 0.6442(12) 0.7462(11) 0.105(9) Uiso 1 1 d .
C1 C 0.9266(17) 1.0215(9) 0.3143(9) 0.032(6) Uani 1 1 d .
H1 H 0.8820 1.0262 0.3259 0.039 Uiso 1 1 d R
C2 C 1.0040(15) 1.0365(8) 0.3475(10) 0.033(6) Uani 1 1 d .
H2 H 1.0130 1.0505 0.3825 0.040 Uiso 1 1 d R
C3 C 1.0684(15) 1.0304(9) 0.3285(9) 0.031(5) Uani 1 1 d U
H3 H 1.1202 1.0423 0.3514 0.037 Uiso 1 1 d R
C4 C 1.0610(15) 0.7563(10) 0.6071(8) 0.029(5) Uani 1 1 d U
H4 H 1.0179 0.7313 0.6081 0.034 Uiso 1 1 d R
C5 C 1.2027(15) 0.7691(10) 0.6150(8) 0.033(5) Uani 1 1 d U
H5 H 1.2536 0.7511 0.6206 0.039 Uiso 1 1 d R
C6 C 1.1937(16) 0.8309(11) 0.6084(9) 0.041(6) Uani 1 1 d .
H6 H 1.2384 0.8546 0.6085 0.049 Uiso 1 1 d R
C7 C 1.1175(14) 0.8598(10) 0.6011(7) 0.025(5) Uani 1 1 d U
H7 H 1.1123 0.9025 0.5969 0.030 Uiso 1 1 d R
C8 C 1.0503(13) 0.8225(9) 0.6002(7) 0.021(4) Uani 1 1 d U
H8 H 0.9993 0.8404 0.5947 0.026 Uiso 1 1 d R
C9 C 1.1346(15) 0.7310(10) 0.6139(7) 0.026(5) Uani 1 1 d U
H9 H 1.1413 0.6883 0.6173 0.031 Uiso 1 1 d R
C10 C 1.0608(15) 1.0086(9) 0.2782(8) 0.030(5) Uani 1 1 d U
H10 H 1.1062 1.0052 0.2671 0.036 Uiso 1 1 d R
C11 C 0.9802(17) 0.9903(11) 0.2419(10) 0.044(6) Uani 1 1 d U
H11 H 0.9714 0.9732 0.2079 0.053 Uiso 1 1 d R
C12 C 0.9142(14) 0.9981(9) 0.2617(9) 0.029(5) Uani 1 1 d U
H12 H 0.8611 0.9890 0.2390 0.035 Uiso 1 1 d R
C13 C 0.534(2) 1.0025(15) 0.4124(13) 0.072(9) Uani 1 1 d U
H13 H 0.5164 1.0192 0.3777 0.086 Uiso 1 1 d R
C14 C 0.5957(19) 1.0253(13) 0.4604(12) 0.057(8) Uani 1 1 d U
H14 H 0.6192 1.0630 0.4569 0.069 Uiso 1 1 d R
C15 C 0.616(2) 0.9937(14) 0.5064(13) 0.064(9) Uani 1 1 d U
H15 H 0.6560 1.0100 0.5368 0.077 Uiso 1 1 d R
C16 C 0.581(2) 0.9427(16) 0.5095(14) 0.077(10) Uani 1 1 d U
H16 H 0.5977 0.9214 0.5422 0.092 Uiso 1 1 d R
C17 C 0.522(3) 0.9176(17) 0.4666(16) 0.087(11) Uani 1 1 d U
H17 H 0.4973 0.8809 0.4716 0.105 Uiso 1 1 d R
C18 C 0.499(2) 0.9435(15) 0.4219(13) 0.068(9) Uani 1 1 d U
H18 H 0.4577 0.9237 0.3946 0.082 Uiso 1 1 d R

loop_
_atom_site_aniso_label
_atom_site_aniso_U_11
_atom_site_aniso_U_22
_atom_site_aniso_U_33
_atom_site_aniso_U_23
_atom_site_aniso_U_13
_atom_site_aniso_U_12
W1 0.0120(4) 0.0248(4) 0.0120(4) -0.0030(3) 0.0036(3) 0.0026(3)
W2 0.0169(5) 0.0188(4) 0.0230(4) -0.0024(3) 0.0076(4) -0.0053(3)
W3 0.0103(4) 0.0192(4) 0.0139(4) -0.0052(3) 0.0018(3) 0.0000(3)
W4 0.0111(4) 0.0183(4) 0.0194(4) -0.0001(3) 0.0043(3) -0.0023(3)
W5 0.0083(4) 0.0245(4) 0.0180(4) -0.0049(3) 0.0012(3) -0.0024(3)
W6 0.0084(4) 0.0261(4) 0.0126(4) -0.0030(3) 0.0006(3) 0.0009(3)
W7 0.0170(5) 0.0207(4) 0.0123(4) 0.0021(3) 0.0016(3) 0.0054(3)
W8 0.0105(4) 0.0223(4) 0.0186(4) 0.0036(3) 0.0025(3) 0.0031(3)
W9 0.0147(4) 0.0185(4) 0.0184(4) 0.0006(3) 0.0040(3) 0.0063(3)
W10 0.0066(4) 0.0255(4) 0.0230(4) -0.0042(3) 0.0034(3) 0.0009(3)
W11 0.0149(4) 0.0135(4) 0.0197(4) -0.0019(3) 0.0042(3) 0.0006(3)
W12 0.0108(4) 0.0279(4) 0.0203(4) -0.0048(3) 0.0067(3) -0.0045(4)
W13 0.0130(4) 0.0180(4) 0.0276(4) -0.0039(3) 0.0065(4) -0.0002(3)
W14 0.0160(4) 0.0189(4) 0.0128(4) 0.0009(3) 0.0051(3) 0.0015(3)
W15 0.0147(5) 0.0250(4) 0.0173(4) 0.0014(3) 0.0054(3) -0.0020(4)
W16 0.0119(4) 0.0250(4) 0.0206(4) -0.0085(3) 0.0026(4) -0.0017(4)
W17 0.0054(4) 0.0268(4) 0.0165(4) -0.0027(3) 0.0019(3) 0.0010(3)
Ru1 0.0155(9) 0.0119(7) 0.0163(7) 0.0026(6) 0.0039(7) 0.0005(6)
Ru2 0.0141(9) 0.0220(8) 0.0085(7) -0.0020(6) 0.0029(6) 0.0005(7)
Ru3 0.0153(10) 0.0271(9) 0.0303(9) -0.0099(7) 0.0105(8) 0.0009(7)
As1 0.0078(10) 0.0155(9) 0.0132(9) -0.0021(7) 0.0019(8) -0.0017(8)
As2 0.0101(10) 0.0129(9) 0.0101(8) -0.0011(7) 0.0012(8) 0.0007(8)
Zn1 0.0144(13) 0.0195(11) 0.0154(11) -0.0014(9) 0.0040(10) -0.0013(10)
Zn2 0.0123(12) 0.0163(10) 0.0155(10) -0.0006(9) 0.0014(9) 0.0006(9)
Zn3 0.0146(13) 0.0205(11) 0.0210(11) -0.0022(9) 0.0042(10) -0.0006(10)
Zn4 0.0087(12) 0.0207(11) 0.0152(10) -0.0001(9) 0.0017(9) 0.0009(9)
K1 0.087(9) 0.106(9) 0.082(8) -0.015(7) 0.018(7) 0.040(7)
K2 0.127(11) 0.135(11) 0.128(11) -0.014(8) 0.035(8) 0.020(8)
K3 0.129(12) 0.128(11) 0.146(11) -0.004(9) 0.043(8) -0.004(8)
Na1 0.038(6) 0.051(5) 0.053(5) -0.010(4) 0.023(5) 0.001(4)
Na2 0.130(10) 0.131(9) 0.117(9) -0.007(8) 0.040(8) -0.013(8)
Na3 0.043(14) 0.062(13) 0.047(12) -0.003(10) 0.008(10) -0.007(11)
Na4 0.083(8) 0.097(8) 0.100(8) -0.004(7) 0.011(7) 0.001(7)
Na5 0.109(13) 0.091(12) 0.111(13) -0.002(9) 0.031(9) 0.014(9)
Na6 0.151(18) 0.149(17) 0.152(17) -0.002(10) 0.052(10) -0.008(10)
O1 0.012(8) 0.021(7) 0.024(7) 0.003(6) 0.003(6) 0.009(6)
O2 0.013(8) 0.044(8) 0.006(6) -0.002(6) 0.007(6) -0.003(7)
O3 0.021(9) 0.045(9) 0.026(8) -0.011(7) 0.009(7) -0.004(7)
O4 0.020(8) 0.023(7) 0.014(6) 0.005(5) 0.005(6) 0.015(6)
O5 0.008(7) 0.024(7) 0.019(7) -0.001(6) 0.005(6) 0.010(6)
O6 0.016(8) 0.032(8) 0.038(8) 0.005(7) 0.017(7) 0.017(7)
O7 0.017(8) 0.040(8) 0.025(7) 0.001(6) 0.014(7) 0.003(7)
O8 0.017(8) 0.025(7) 0.011(6) -0.008(5) 0.008(6) -0.010(6)
O9 0.013(8) 0.019(6) 0.011(6) 0.002(5) -0.005(6) 0.007(6)
O10 0.021(8) 0.017(6) 0.012(6) -0.006(5) 0.005(6) 0.005(6)
O11 0.039(10) 0.019(7) 0.015(6) 0.003(5) 0.015(7) 0.015(6)
O12 0.011(6) 0.020(6) 0.025(6) 0.002(5) 0.013(5) 0.005(5)
O13 0.008(7) 0.037(8) 0.019(7) 0.000(6) -0.004(6) 0.013(6)
O14 0.008(7) 0.014(6) 0.022(7) -0.010(5) -0.003(6) -0.001(5)
O15 0.021(8) 0.015(7) 0.043(8) 0.003(6) 0.028(7) -0.001(6)
O16 0.020(8) 0.020(7) 0.017(6) 0.008(5) 0.003(6) 0.002(6)
O17 0.004(7) 0.025(7) 0.015(6) -0.004(5) 0.003(5) 0.006(6)
O18 0.017(5) 0.023(5) 0.015(5) -0.003(4) 0.012(4) 0.006(4)
O19 0.026(9) 0.037(8) 0.011(6) 0.001(6) -0.001(6) 0.007(7)
O20 0.009(7) 0.011(6) 0.008(6) -0.004(5) -0.004(5) 0.000(5)
O21 0.009(6) 0.025(6) 0.018(5) 0.003(5) 0.010(5) 0.005(5)
O22 0.021(9) 0.023(7) 0.034(8) 0.000(6) 0.014(7) 0.001(6)
O23 0.032(9) 0.012(6) 0.019(7) -0.002(5) 0.011(7) 0.009(6)
O24 0.012(8) 0.024(7) 0.032(8) -0.011(6) 0.000(7) -0.002(6)
O25 0.010(7) 0.018(6) 0.006(6) 0.000(5) 0.003(5) -0.002(5)
O26 0.040(10) 0.021(7) 0.019(7) -0.006(6) 0.015(7) -0.003(7)
O27 0.016(8) 0.013(6) 0.017(6) 0.002(5) 0.007(6) 0.002(6)
O28 0.006(6) 0.009(5) 0.018(5) 0.007(4) 0.002(5) -0.002(5)
O29 0.018(8) 0.013(6) 0.019(7) -0.008(5) 0.008(6) 0.001(6)
O30 0.019(8) 0.021(7) 0.016(6) -0.005(5) 0.012(6) 0.000(6)
O31 0.027(9) 0.012(6) 0.015(6) -0.001(5) -0.004(6) 0.001(6)
O32 0.007(6) 0.025(6) 0.014(5) -0.002(5) 0.003(5) 0.002(5)
O33 0.032(10) 0.027(8) 0.031(8) -0.010(7) 0.003(7) 0.007(7)
O34 0.019(8) 0.004(6) 0.027(7) -0.002(5) 0.004(6) 0.002(5)
O35 0.009(6) 0.026(6) 0.012(5) 0.000(5) -0.004(5) 0.003(5)
O36 0.019(8) 0.024(7) 0.032(8) 0.011(6) 0.015(7) -0.006(6)
O37 0.003(5) 0.009(4) 0.009(4) -0.003(4) -0.001(4) -0.002(4)
O38 0.020(9) 0.021(7) 0.026(7) -0.004(6) 0.004(7) -0.007(6)
O39 0.004(7) 0.025(7) 0.029(7) -0.003(6) 0.004(6) -0.002(6)
O40 0.017(8) 0.019(7) 0.033(8) -0.003(6) 0.007(7) 0.008(6)
O41 0.007(8) 0.035(8) 0.033(8) 0.010(7) 0.004(6) 0.001(6)
O42 0.014(8) 0.034(8) 0.019(7) 0.004(6) 0.012(6) -0.002(6)
O43 0.007(7) 0.015(6) 0.012(6) 0.001(5) 0.002(5) 0.003(5)
O44 0.006(6) 0.026(6) 0.029(6) -0.004(5) -0.001(5) -0.008(5)
O45 0.009(6) 0.032(6) 0.024(6) 0.006(5) 0.011(5) 0.002(5)
O46 0.015(8) 0.022(7) 0.018(7) -0.005(6) 0.000(6) -0.004(6)
O47 0.034(11) 0.036(9) 0.052(10) -0.009(8) 0.019(9) -0.007(8)
O48 0.007(6) 0.025(6) 0.018(6) -0.003(5) -0.005(5) 0.004(5)
O49 0.029(10) 0.042(9) 0.018(7) 0.002(6) 0.011(7) 0.004(7)
O50 0.011(6) 0.032(6) 0.030(6) 0.007(5) 0.010(5) -0.003(5)
O51 0.024(7) 0.018(6) 0.036(7) 0.002(5) 0.016(6) -0.010(5)
O52 0.009(8) 0.025(7) 0.031(8) -0.006(6) -0.006(6) -0.002(6)
O53 0.009(6) 0.025(6) 0.030(6) -0.001(5) -0.004(5) 0.012(5)
O54 0.023(9) 0.026(7) 0.030(8) 0.000(6) 0.016(7) -0.009(6)
O55 0.022(9) 0.029(8) 0.035(8) -0.017(7) 0.002(7) -0.004(7)
O56 0.023(9) 0.049(9) 0.023(7) -0.012(7) -0.005(7) 0.005(8)
O57 0.007(7) 0.015(6) 0.027(7) -0.016(6) -0.001(6) -0.001(5)
O58 0.005(5) 0.019(5) 0.021(5) 0.002(4) 0.004(5) -0.002(5)
O59 0.006(6) 0.019(6) 0.024(6) 0.002(5) 0.001(5) 0.002(5)
O60 0.019(7) 0.024(6) 0.028(6) -0.005(5) 0.018(5) -0.009(5)
O61 0.011(8) 0.014(6) 0.025(7) -0.007(5) 0.006(6) -0.004(5)
O62 0.016(6) 0.023(6) 0.011(5) 0.002(5) 0.013(5) -0.002(5)
O63 0.010(8) 0.027(7) 0.030(8) 0.008(6) 0.000(6) -0.004(6)
O64 0.011(8) 0.018(7) 0.051(9) 0.000(7) -0.003(7) 0.003(6)
O65 0.007(5) 0.024(5) 0.018(5) 0.000(4) 0.005(4) 0.000(4)
O66 0.030(9) 0.020(7) 0.013(6) 0.000(5) 0.014(6) 0.009(6)
O67 0.008(6) 0.030(6) 0.029(6) 0.004(5) 0.005(5) -0.006(5)
O68 0.010(6) 0.031(6) 0.037(7) -0.013(5) 0.010(5) -0.016(5)
O69 0.011(6) 0.023(6) 0.028(6) 0.000(5) 0.004(5) -0.004(5)
C1 0.058(19) 0.022(11) 0.034(12) 0.011(9) 0.039(13) 0.014(11)
C2 0.037(16) 0.005(9) 0.056(15) -0.001(9) 0.013(13) 0.002(9)
C3 0.031(9) 0.019(8) 0.034(9) 0.000(7) 0.001(7) -0.005(7)
C4 0.033(9) 0.034(8) 0.026(8) 0.007(7) 0.020(7) 0.000(7)
C5 0.035(9) 0.042(9) 0.022(8) -0.002(7) 0.010(7) 0.010(8)
C6 0.034(16) 0.059(16) 0.031(12) -0.026(12) 0.014(12) -0.023(13)
C7 0.033(9) 0.031(8) 0.014(7) -0.008(6) 0.013(7) 0.000(7)
C8 0.018(8) 0.035(8) 0.013(7) 0.005(6) 0.008(6) -0.001(7)
C9 0.042(9) 0.032(8) 0.013(7) -0.004(6) 0.020(7) 0.003(7)
C10 0.033(9) 0.025(8) 0.035(9) 0.016(7) 0.014(7) 0.002(7)
C11 0.051(11) 0.040(9) 0.040(9) 0.003(8) 0.014(8) 0.003(8)
C12 0.022(9) 0.028(8) 0.040(9) 0.012(7) 0.016(7) 0.011(7)
C13 0.071(13) 0.083(12) 0.067(12) 0.016(9) 0.032(9) 0.022(9)
C14 0.054(11) 0.049(10) 0.077(11) 0.001(8) 0.033(9) -0.009(8)
C15 0.059(12) 0.067(11) 0.066(11) -0.025(9) 0.019(9) 0.010(9)
C16 0.075(13) 0.085(13) 0.076(12) 0.010(9) 0.034(9) 0.014(9)
C17 0.085(14) 0.081(14) 0.100(14) 0.001(9) 0.037(10) -0.001(9)
C18 0.057(12) 0.079(12) 0.067(11) -0.030(9) 0.019(9) -0.002(9)

loop_
_atom_type_symbol
_atom_type_description
_atom_type_scat_dispersion_real
_atom_type_scat_dispersion_imag
_atom_type_scat_source
C C 0.0033 0.0016 'International Tables Vol C Tables 4.2.6.8 and 6.1.1.4'
H H 0.0000 0.0000 'International Tables Vol C Tables 4.2.6.8 and 6.1.1.4'
As As 0.0499 2.0058 'International Tables Vol C Tables 4.2.6.8 and 6.1.1.4'
K K 0.2009 0.2494 'International Tables Vol C Tables 4.2.6.8 and 6.1.1.4'
Na Na 0.0362 0.0249 'International Tables Vol C Tables 4.2.6.8 and 6.1.1.4'
O O 0.0106 0.0060 'International Tables Vol C Tables 4.2.6.8 and 6.1.1.4'
Ru Ru -1.2594 0.8363 'International Tables Vol C Tables 4.2.6.8 and 6.1.1.4'
W W -0.8490 6.8722 'International Tables Vol C Tables 4.2.6.8 and 6.1.1.4'
Zn Zn 0.2839 1.4301 'International Tables Vol C Tables 4.2.6.8 and 6.1.1.4'

loop_
_geom_angle_atom_site_label_1
_geom_angle_atom_site_label_2
_geom_angle_atom_site_label_3
_geom_angle
_geom_angle_site_symmetry_1
_geom_angle_site_symmetry_3
O7 W1 O8 100.5(6) . .
O7 W1 O9 104.8(6) . .
O8 W1 O9 90.6(5) . .
O7 W1 O5 100.1(6) . .
O8 W1 O5 83.4(5) . .
O9 W1 O5 155.1(6) . .
O7 W1 O10 103.4(6) . .
O8 W1 O10 155.0(5) . .
O9 W1 O10 90.2(5) . .
O5 W1 O10 85.4(5) . .
O7 W1 O25 174.2(5) . .
O8 W1 O25 84.8(5) . .
O9 W1 O25 72.5(5) . .
O5 W1 O25 82.9(5) . .
O10 W1 O25 71.7(5) . .
O7 W1 K3 41.1(6) . .
O8 W1 K3 59.7(5) . .
O9 W1 K3 107.4(5) . .
O5 W1 K3 90.4(5) . .
O10 W1 K3 142.8(6) . .
O25 W1 K3 144.4(5) . .
O51 W2 O38 105.2(6) . .
O51 W2 O52 101.6(6) . .
O38 W2 O52 92.5(6) . .
O51 W2 O50 99.6(6) . .
O38 W2 O50 92.5(6) . .
O52 W2 O50 156.1(5) . .
O51 W2 O60 97.2(6) . .
O38 W2 O60 157.6(5) . .
O52 W2 O60 83.4(6) . .
O50 W2 O60 83.1(6) . .
O51 W2 O61 167.0(6) . .
O38 W2 O61 85.0(5) . .
O52 W2 O61 85.8(5) . .
O50 W2 O61 71.4(5) . .
O60 W2 O61 72.8(5) . .
O51 W2 Na1 87.5(5) . .
O38 W2 Na1 134.8(5) . .
O52 W2 Na1 42.2(5) . .
O50 W2 Na1 128.6(4) . .
O60 W2 Na1 45.5(4) . .
O61 W2 Na1 91.0(4) . .
O24 W3 O30 100.8(6) . .
O24 W3 O23 102.3(6) . .
O30 W3 O23 89.5(5) . .
O24 W3 O18 102.3(6) . .
O30 W3 O18 90.0(5) . .
O23 W3 O18 155.0(6) . .
O24 W3 O9 101.3(6) . .
O30 W3 O9 157.9(5) . .
O23 W3 O9 86.6(5) . .
O18 W3 O9 84.5(5) . .
O24 W3 O25 171.9(6) . .
O30 W3 O25 84.8(5) . .
O23 W3 O25 83.5(5) . .
O18 W3 O25 71.6(5) . .
O9 W3 O25 73.2(5) . .
O15 W4 O27 104.7(6) . .
O15 W4 O66 103.2(6) . .
O27 W4 O66 89.0(6) . .
O15 W4 O14 101.0(6) . .
O27 W4 O14 90.4(5) . .
O66 W4 O14 155.1(5) . .
O15 W4 O2 98.8(6) . .
O27 W4 O2 156.5(5) . .
O66 W4 O2 86.5(5) . .
O14 W4 O2 84.3(5) . .
O15 W4 O17 168.3(6) . .
O27 W4 O17 84.5(5) . .
O66 W4 O17 84.0(5) . .
O14 W4 O17 71.2(4) . .
O2 W4 O17 72.1(5) . .
O44 W5 O39 105.1(6) . .
O44 W5 O52 101.7(6) . .
O39 W5 O52 91.8(6) . .
O44 W5 O45 99.4(6) . .
O39 W5 O45 93.1(6) . .
O52 W5 O45 156.3(5) . .
O44 W5 O65 98.0(6) . .
O39 W5 O65 156.9(5) . .
O52 W5 O65 82.4(5) . .
O45 W5 O65 84.1(5) . .
O44 W5 O43 166.8(5) . .
O39 W5 O43 85.8(5) . .
O52 W5 O43 85.0(5) . .
O45 W5 O43 72.3(5) . .
O65 W5 O43 71.4(5) . .
O44 W5 Na1 87.3(5) . .
O39 W5 Na1 133.5(5) . .
O52 W5 Na1 41.8(4) . .
O45 W5 Na1 129.5(4) . .
O65 W5 Na1 45.5(4) . .
O43 W5 Na1 90.4(3) . .
O13 W6 O62 105.7(6) . .
O13 W6 O16 102.2(6) . .
O62 W6 O16 87.6(6) . .
O13 W6 O14 101.4(6) . .
O62 W6 O14 89.9(5) . .
O16 W6 O14 156.0(5) . .
O13 W6 O1 98.3(6) . .
O62 W6 O1 155.9(5) . .
O16 W6 O1 87.5(6) . .
O14 W6 O1 85.1(5) . .
O13 W6 O17 168.7(6) . .
O62 W6 O17 83.6(5) . .
O16 W6 O17 84.3(5) . .
O14 W6 O17 71.7(5) . .
O1 W6 O17 72.5(5) . .
O19 W7 O31 103.0(6) . .
O19 W7 O16 102.7(6) . .
O31 W7 O16 87.3(6) . .
O19 W7 O21 101.6(6) . .
O31 W7 O21 89.9(5) . .
O16 W7 O21 155.5(5) . .
O19 W7 O12 98.4(6) . .
O31 W7 O12 158.6(5) . .
O16 W7 O12 86.3(6) . .
O21 W7 O12 87.5(5) . .
O19 W7 O20 169.2(5) . .
O31 W7 O20 86.2(5) . .
O16 W7 O20 83.2(5) . .
O21 W7 O20 72.4(5) . .
O12 W7 O20 72.7(5) . .
O41 W8 O40 103.0(7) . .
O41 W8 O45 100.3(6) . .
O40 W8 O45 95.6(6) . .
O41 W8 O42 103.1(6) . .
O40 W8 O42 91.8(6) . .
O45 W8 O42 153.2(5) . .
O41 W8 O63 97.9(6) . .
O40 W8 O63 159.0(6) . .
O45 W8 O63 82.4(5) . .
O42 W8 O63 81.5(5) . .
O41 W8 O43 169.9(6) . .
O40 W8 O43 86.2(5) . .
O45 W8 O43 74.3(5) . .
O42 W8 O43 80.5(5) . .
O63 W8 O43 73.1(5) . .
O41 W8 K3 45.7(6) . 2_755
O40 W8 K3 123.3(6) . 2_755
O45 W8 K3 130.2(5) . 2_755
O42 W8 K3 63.2(5) . 2_755
O63 W8 K3 71.3(5) . 2_755
O43 W8 K3 131.9(5) . 2_755
O6 W9 O4 103.4(6) . .
O6 W9 O11 100.9(6) . .
O4 W9 O11 155.6(5) . .
O6 W9 O8 103.3(6) . .
O4 W9 O8 84.3(5) . .
O11 W9 O8 88.5(5) . .
O6 W9 O12 101.8(6) . .
O4 W9 O12 87.4(5) . .
O11 W9 O12 89.3(5) . .
O8 W9 O12 154.7(5) . .
O6 W9 O20 169.7(6) . .
O4 W9 O20 84.4(5) . .
O11 W9 O20 71.6(5) . .
O8 W9 O20 83.9(5) . .
O12 W9 O20 71.5(5) . .
O64 W10 O63 101.5(7) . .
O64 W10 O65 102.6(6) . .
O63 W10 O65 89.3(6) . .
O64 W10 O69 101.9(7) . .
O63 W10 O69 156.5(6) . .
O65 W10 O69 87.9(5) . .
O64 W10 O59 105.1(6) . .
O63 W10 O59 86.2(6) . .
O65 W10 O59 152.3(5) . .
O69 W10 O59 85.6(5) . .
O64 W10 O43 172.0(6) . .
O63 W10 O43 72.9(5) . .
O65 W10 O43 72.0(5) . .
O69 W10 O43 84.0(5) . .
O59 W10 O43 80.6(5) . .
O64 W10 Na1 91.0(5) . .
O63 W10 Na1 133.9(4) . .
O65 W10 Na1 44.6(4) . .
O69 W10 Na1 47.9(4) . .
O59 W10 Na1 133.3(4) . .
O43 W10 Na1 89.0(3) . .
O22 W11 O32 103.8(6) . .
O22 W11 O23 102.9(6) . .
O32 W11 O23 90.8(5) . .
O22 W11 O21 100.1(6) . .
O32 W11 O21 87.6(5) . .
O23 W11 O21 156.6(6) . .
O22 W11 O11 98.5(6) . .
O32 W11 O11 157.3(6) . .
O23 W11 O11 88.3(5) . .
O21 W11 O11 84.3(5) . .
O22 W11 O20 167.1(5) . .
O32 W11 O20 85.8(5) . .
O23 W11 O20 85.3(5) . .
O21 W11 O20 71.3(5) . .
O11 W11 O20 71.5(5) . .
O68 W12 O67 99.4(6) . .
O68 W12 O69 103.7(6) . .
O67 W12 O69 156.9(6) . .
O68 W12 O60 103.5(6) . .
O67 W12 O60 89.3(6) . .
O69 W12 O60 87.0(6) . .
O68 W12 O58 103.4(6) . .
O67 W12 O58 87.9(5) . .
O69 W12 O58 85.1(5) . .
O60 W12 O58 153.0(6) . .
O68 W12 O61 171.6(6) . .
O67 W12 O61 73.5(5) . .
O69 W12 O61 83.6(5) . .
O60 W12 O61 72.3(5) . .
O58 W12 O61 81.2(5) . .
O68 W12 Na1 93.4(5) . .
O67 W12 Na1 133.2(4) . .
O69 W12 Na1 47.4(4) . .
O60 W12 Na1 43.9(4) . .
O58 W12 Na1 132.4(4) . .
O61 W12 Na1 88.5(3) . .
O53 W13 O54 103.6(6) . .
O53 W13 O42 102.9(6) . .
O54 W13 O42 96.0(6) . .
O53 W13 O57 98.5(6) . .
O54 W13 O57 94.8(6) . .
O42 W13 O57 153.0(5) . .
O53 W13 O59 93.1(6) . .
O54 W13 O59 162.0(5) . .
O42 W13 O59 86.7(5) . .
O57 W13 O59 75.7(5) . .
O53 W13 O46 169.5(6) . .
O54 W13 O46 83.0(5) . .
O42 W13 O46 84.3(5) . .
O57 W13 O46 72.5(5) . .
O59 W13 O46 79.5(5) . .
O26 W14 O28 104.5(6) . .
O26 W14 O18 102.1(6) . .
O28 W14 O18 89.0(5) . .
O26 W14 O66 101.6(6) . .
O28 W14 O66 88.3(5) . .
O18 W14 O66 156.1(5) . .
O26 W14 O10 99.9(6) . .
O28 W14 O10 155.6(5) . .
O18 W14 O10 87.1(5) . .
O66 W14 O10 85.5(5) . .
O26 W14 O25 169.9(5) . .
O28 W14 O25 83.8(4) . .
O18 W14 O25 71.9(5) . .
O66 W14 O25 84.2(5) . .
O10 W14 O25 72.1(5) . .
O49 W15 O36 101.4(7) . .
O49 W15 O50 102.7(6) . .
O36 W15 O50 95.5(6) . .
O49 W15 O48 103.0(6) . .
O36 W15 O48 93.4(6) . .
O50 W15 O48 150.5(5) . .
O49 W15 O67 99.1(6) . .
O36 W15 O67 159.5(6) . .
O50 W15 O67 80.4(6) . .
O48 W15 O67 81.5(5) . .
O49 W15 O61 170.9(6) . .
O36 W15 O61 86.8(5) . .
O50 W15 O61 72.4(5) . .
O48 W15 O61 80.1(4) . .
O67 W15 O61 72.7(5) . .
O56 W16 O55 103.0(7) . .
O56 W16 O48 101.7(6) . .
O55 W16 O48 97.3(6) . .
O56 W16 O57 100.0(6) . .
O55 W16 O57 94.4(6) . .
O48 W16 O57 152.3(5) . .
O56 W16 O58 92.1(6) . .
O55 W16 O58 163.2(6) . .
O48 W16 O58 86.7(5) . .
O57 W16 O58 75.4(5) . .
O56 W16 O46 169.5(6) . .
O55 W16 O46 84.9(6) . .
O48 W16 O46 83.9(5) . .
O57 W16 O46 72.2(5) . .
O58 W16 O46 79.2(5) . .
O3 W17 O2 102.1(6) . .
O3 W17 O1 103.9(6) . .
O2 W17 O1 89.1(5) . .
O3 W17 O5 103.0(6) . .
O2 W17 O5 89.2(5) . .
O1 W17 O5 152.8(6) . .
O3 W17 O4 101.8(6) . .
O2 W17 O4 156.1(6) . .
O1 W17 O4 87.3(5) . .
O5 W17 O4 83.5(5) . .
O3 W17 O17 171.7(5) . .
O2 W17 O17 71.7(5) . .
O1 W17 O17 71.2(5) . .
O5 W17 O17 82.6(5) . .
O4 W17 O17 84.8(5) . .
O34 Ru1 O28 78.6(5) . .
O34 Ru1 O27 77.1(5) . .
O28 Ru1 O27 82.5(4) . .
O34 Ru1 C3 135.4(7) . .
O28 Ru1 C3 143.2(8) . .
O27 Ru1 C3 91.4(7) . .
O34 Ru1 C2 104.0(7) . .
O28 Ru1 C2 172.3(7) . .
O27 Ru1 C2 105.1(7) . .
C3 Ru1 C2 37.4(9) . .
O34 Ru1 C12 110.3(7) . .
O28 Ru1 C12 104.4(7) . .
O27 Ru1 C12 170.6(7) . .
C3 Ru1 C12 79.2(8) . .
C2 Ru1 C12 67.9(9) . .
O34 Ru1 C1 93.6(7) . .
O28 Ru1 C1 136.4(8) . .
O27 Ru1 C1 138.0(7) . .
C3 Ru1 C1 66.6(9) . .
C2 Ru1 C1 36.9(9) . .
C12 Ru1 C1 38.3(8) . .
O34 Ru1 C10 171.9(7) . .
O28 Ru1 C10 109.5(7) . .
O27 Ru1 C10 103.5(7) . .
C3 Ru1 C10 36.9(8) . .
C2 Ru1 C10 68.0(9) . .
C12 Ru1 C10 68.3(8) . .
C1 Ru1 C10 80.5(8) . .
O34 Ru1 C11 143.8(8) . .
O28 Ru1 C11 91.9(7) . .
O27 Ru1 C11 136.8(8) . .
C3 Ru1 C11 68.1(9) . .
C2 Ru1 C11 81.8(9) . .
C12 Ru1 C11 38.1(9) . .
C1 Ru1 C11 69.4(9) . .
C10 Ru1 C11 38.7(9) . .
O31 Ru2 O35 80.2(5) . .
O31 Ru2 C6 139.4(8) . .
O35 Ru2 C6 137.3(8) . .
O31 Ru2 O62 82.1(5) . .
O35 Ru2 O62 77.5(5) . .
C6 Ru2 O62 90.9(8) . .
O31 Ru2 C7 172.0(6) . .
O35 Ru2 C7 104.9(7) . .
C6 Ru2 C7 38.4(9) . .
O62 Ru2 C7 104.9(7) . .
O31 Ru2 C5 107.1(7) . .
O35 Ru2 C5 172.5(7) . .
C6 Ru2 C5 36.5(9) . .
O62 Ru2 C5 105.0(7) . .
C7 Ru2 C5 67.7(8) . .
O31 Ru2 C8 136.7(7) . .
O35 Ru2 C8 93.5(6) . .
C6 Ru2 C8 68.5(9) . .
O62 Ru2 C8 138.6(6) . .
C7 Ru2 C8 38.0(8) . .
C5 Ru2 C8 80.0(8) . .
O31 Ru2 C9 91.7(6) . .
O35 Ru2 C9 141.6(7) . .
C6 Ru2 C9 67.9(9) . .
O62 Ru2 C9 138.8(7) . .
C7 Ru2 C9 80.5(7) . .
C5 Ru2 C9 38.5(8) . .
C8 Ru2 C9 67.2(7) . .
O31 Ru2 C4 103.6(7) . .
O35 Ru2 C4 109.9(7) . .
C6 Ru2 C4 80.4(9) . .
O62 Ru2 C4 171.2(7) . .
C7 Ru2 C4 69.0(8) . .
C5 Ru2 C4 67.1(9) . .
C8 Ru2 C4 38.6(7) . .
C9 Ru2 C4 35.7(8) . .
O58 Ru3 O57 75.0(5) . .
O58 Ru3 O59 82.7(5) . .
O57 Ru3 O59 75.0(5) . .
O58 Ru3 C15 118.7(9) . .
O57 Ru3 C15 96.2(10) . .
O59 Ru3 C15 154.4(10) . .
O58 Ru3 C16 97.7(10) . .
O57 Ru3 C16 119.6(11) . .
O59 Ru3 C16 165.2(11) . .
C15 Ru3 C16 35.1(12) . .
O58 Ru3 C14 154.0(9) . .
O57 Ru3 C14 96.4(9) . .
O59 Ru3 C14 119.3(9) . .
C15 Ru3 C14 36.6(11) . .
C16 Ru3 C14 64.8(12) . .
O58 Ru3 C18 122.5(10) . .
O57 Ru3 C18 162.4(10) . .
O59 Ru3 C18 103.1(9) . .
C15 Ru3 C18 78.0(12) . .
C16 Ru3 C18 64.1(13) . .
C14 Ru3 C18 68.9(12) . .
O58 Ru3 C17 99.4(11) . .
O57 Ru3 C17 155.9(11) . .
O59 Ru3 C17 128.3(11) . .
C15 Ru3 C17 65.5(14) . .
C16 Ru3 C17 37.0(13) . .
C14 Ru3 C17 78.3(13) . .
C18 Ru3 C17 33.8(12) . .
O58 Ru3 C13 161.7(10) . .
O57 Ru3 C13 122.4(10) . .
O59 Ru3 C13 95.8(9) . .
C15 Ru3 C13 68.3(12) . .
C16 Ru3 C13 79.2(13) . .
C14 Ru3 C13 39.1(11) . .
C18 Ru3 C13 40.0(12) . .
C17 Ru3 C13 67.2(14) . .
O46 As1 O37 112.2(6) . .
O46 As1 O43 109.0(6) . .
O37 As1 O43 109.8(6) . .
O46 As1 O61 109.5(6) . .
O37 As1 O61 109.9(6) . .
O43 As1 O61 106.4(6) . .
O29 As2 O25 111.0(6) . .
O29 As2 O17 113.9(6) . .
O25 As2 O17 106.7(6) . .
O29 As2 O20 112.2(6) . .
O25 As2 O20 107.0(5) . .
O17 As2 O20 105.6(6) . .
O36 Zn1 O32 101.7(5) . .
O36 Zn1 O31 96.4(6) . .
O32 Zn1 O31 99.0(5) . .
O36 Zn1 O35 93.6(5) . .
O32 Zn1 O35 164.7(5) . .
O31 Zn1 O35 80.1(5) . .
O36 Zn1 O37 95.1(5) . .
O32 Zn1 O37 84.4(4) . .
O31 Zn1 O37 167.1(5) . .
O35 Zn1 O37 93.4(4) . .
O36 Zn1 O29 168.5(5) . .
O32 Zn1 O29 87.4(5) . .
O31 Zn1 O29 89.0(5) . .
O35 Zn1 O29 77.3(5) . .
O37 Zn1 O29 78.7(5) . .
O40 Zn2 O30 98.4(5) . .
O40 Zn2 O28 97.4(5) . .
O30 Zn2 O28 99.5(5) . .
O40 Zn2 O34 96.1(5) . .
O30 Zn2 O34 165.4(5) . .
O28 Zn2 O34 79.8(5) . .
O40 Zn2 O37 94.0(5) . .
O30 Zn2 O37 83.1(5) . .
O28 Zn2 O37 167.7(4) . .
O34 Zn2 O37 94.6(5) . .
O40 Zn2 O29 169.9(5) . .
O30 Zn2 O29 87.1(5) . .
O28 Zn2 O29 89.9(5) . .
O34 Zn2 O29 78.3(5) . .
O37 Zn2 O29 78.2(5) . .
O39 Zn3 O38 90.2(6) . .
O39 Zn3 O32 170.9(5) . .
O38 Zn3 O32 90.4(5) . .
O39 Zn3 O33 89.7(5) . .
O38 Zn3 O33 89.7(6) . .
O32 Zn3 O33 99.3(5) . .
O39 Zn3 O30 91.6(5) . .
O38 Zn3 O30 168.1(5) . .
O32 Zn3 O30 86.0(5) . .
O33 Zn3 O30 102.0(6) . .
O39 Zn3 O37 90.8(5) . .
O38 Zn3 O37 88.6(5) . .
O32 Zn3 O37 80.2(4) . .
O33 Zn3 O37 178.3(5) . .
O30 Zn3 O37 79.6(4) . .
O35 Zn4 O34 98.0(5) . .
O35 Zn4 O27 166.1(5) . .
O34 Zn4 O27 79.2(5) . .
O35 Zn4 O62 80.6(5) . .
O34 Zn4 O62 164.5(5) . .
O27 Zn4 O62 98.4(5) . .
O35 Zn4 O47 90.9(6) . .
O34 Zn4 O47 93.5(6) . .
O27 Zn4 O47 102.8(6) . .
O62 Zn4 O47 101.9(6) . .
O35 Zn4 O29 77.3(5) . .
O34 Zn4 O29 77.3(5) . .
O27 Zn4 O29 88.8(5) . .
O62 Zn4 O29 87.4(5) . .
O47 Zn4 O29 163.8(6) . .
O103 K1 O106 79.8(9) . .
O103 K1 O40 105.5(7) . .
O106 K1 O40 139.3(10) . .
O103 K1 O18 142.6(10) . .
O106 K1 O18 115.5(9) . .
O40 K1 O18 85.0(6) . .
O103 K1 O24 140.7(8) . .
O106 K1 O24 63.5(7) . .
O40 K1 O24 111.5(6) . .
O18 K1 O24 56.0(5) . .
O103 K1 O30 162.3(9) . .
O106 K1 O30 104.5(8) . .
O40 K1 O30 59.9(4) . .
O18 K1 O30 51.2(4) . .
O24 K1 O30 51.6(4) . .
O103 K1 O45 70.2(7) . .
O106 K1 O45 94.6(9) . .
O40 K1 O45 52.7(5) . .
O18 K1 O45 136.1(6) . .
O24 K1 O45 123.8(7) . .
O30 K1 O45 92.2(6) . .
O103 K1 O39 112.1(9) . .
O106 K1 O39 78.6(8) . .
O40 K1 O39 61.8(5) . .
O18 K1 O39 104.5(6) . .
O24 K1 O39 75.5(5) . .
O30 K1 O39 53.4(4) . .
O45 K1 O39 48.8(4) . .
O103 K1 Na3 30.5(7) . .
O106 K1 Na3 76.0(8) . .
O40 K1 Na3 88.7(6) . .
O18 K1 Na3 167.5(7) . .
O24 K1 Na3 136.5(7) . .
O30 K1 Na3 132.9(7) . .
O45 K1 Na3 42.0(4) . .
O39 K1 Na3 81.8(6) . .
O103 K1 Na2 35.4(6) . .
O106 K1 Na2 115.2(8) . .
O40 K1 Na2 78.0(5) . .
O18 K1 Na2 118.8(7) . .
O24 K1 Na2 167.3(7) . .
O30 K1 Na2 136.5(6) . .
O45 K1 Na2 68.4(5) . .
O39 K1 Na2 117.0(6) . .
Na3 K1 Na2 49.1(4) . .
O33 K2 O15 104.6(9) . 2_745
O33 K2 O106 100.2(10) . .
O15 K2 O106 103.1(10) 2_745 .
O33 K2 O120 92.9(14) . .
O15 K2 O120 124.5(15) 2_745 .
O106 K2 O120 125.3(15) . .
O111 K3 O7 103.1(10) 1_655 .
O111 K3 O41 111.9(10) 1_655 2_745
O7 K3 O41 135.9(10) . 2_745
O111 K3 O6 74.0(9) 1_655 .
O7 K3 O6 100.5(8) . .
O41 K3 O6 66.2(6) 2_745 .
O111 K3 O8 94.2(10) 1_655 .
O7 K3 O8 51.7(5) . .
O41 K3 O8 98.7(8) 2_745 .
O6 K3 O8 49.5(5) . .
O111 K3 O108 62.0(10) 1_655 3_766
O7 K3 O108 149.7(11) . 3_766
O41 K3 O108 73.2(8) 2_745 3_766
O6 K3 O108 100.1(9) . 3_766
O8 K3 O108 147.5(10) . 3_766
O111 K3 W8 125.4(10) 1_655 2_745
O7 K3 W8 131.4(8) . 2_745
O41 K3 W8 24.6(3) 2_745 2_745
O6 K3 W8 90.6(6) . 2_745
O8 K3 W8 114.9(7) . 2_745
O108 K3 W8 70.2(7) 3_766 2_745
O111 K3 W1 98.4(9) 1_655 .
O7 K3 W1 23.3(3) . .
O41 K3 W1 122.0(9) 2_745 .
O6 K3 W1 77.2(6) . .
O8 K3 W1 28.5(3) . .
O108 K3 W1 159.8(9) 3_766 .
W8 K3 W1 129.4(7) 2_745 .
O111 K3 Na2 85.8(9) 1_655 2_745
O7 K3 Na2 129.9(9) . 2_745
O41 K3 Na2 34.2(5) 2_745 2_745
O6 K3 Na2 34.2(4) . 2_745
O8 K3 Na2 78.8(6) . 2_745
O108 K3 Na2 77.7(8) 3_766 2_745
W8 K3 Na2 58.7(4) 2_745 2_745
W1 K3 Na2 107.2(7) . 2_745
O111 K3 Na1 29.5(7) 1_655 1_655
O7 K3 Na1 76.4(6) . 1_655
O41 K3 Na1 141.3(8) 2_745 1_655
O6 K3 Na1 91.0(6) . 1_655
O8 K3 Na1 87.4(5) . 1_655
O108 K3 Na1 81.2(8) 3_766 1_655
W8 K3 Na1 151.2(7) 2_745 1_655
W1 K3 Na1 78.8(4) . 1_655
Na2 K3 Na1 112.6(6) 2_745 1_655
O3 Na1 O112 97.1(9) 1_455 .
O3 Na1 O111 89.3(9) 1_455 .
O112 Na1 O111 91.8(11) . .
O3 Na1 O52 146.4(6) 1_455 .
O112 Na1 O52 115.5(9) . .
O111 Na1 O52 97.0(9) . .
O3 Na1 O60 85.0(6) 1_455 .
O112 Na1 O60 172.9(9) . .
O111 Na1 O60 81.4(8) . .
O52 Na1 O60 63.7(5) . .
O3 Na1 O65 119.5(6) 1_455 .
O112 Na1 O65 78.6(8) . .
O111 Na1 O65 150.4(9) . .
O52 Na1 O65 63.5(5) . .
O60 Na1 O65 106.3(6) . .
O3 Na1 O69 76.1(5) 1_455 .
O112 Na1 O69 126.0(8) . .
O111 Na1 O69 140.4(9) . .
O52 Na1 O69 78.2(5) . .
O60 Na1 O69 61.1(5) . .
O65 Na1 O69 61.0(5) . .
O3 Na1 W2 119.6(5) 1_455 .
O112 Na1 W2 141.8(8) . .
O111 Na1 W2 79.3(8) . .
O52 Na1 W2 31.9(3) . .
O60 Na1 W2 34.8(3) . .
O65 Na1 W2 91.0(4) . .
O69 Na1 W2 76.6(4) . .
O3 Na1 W10 92.3(5) 1_455 .
O112 Na1 W10 96.4(8) . .
O111 Na1 W10 171.4(9) . .
O52 Na1 W10 77.1(4) . .
O60 Na1 W10 90.4(4) . .
O65 Na1 W10 31.1(3) . .
O69 Na1 W10 32.8(3) . .
W2 Na1 W10 92.6(2) . .
O3 Na1 W5 151.1(5) 1_455 .
O112 Na1 W5 89.8(8) . .
O111 Na1 W5 118.6(8) . .
O52 Na1 W5 32.1(3) . .
O60 Na1 W5 91.6(4) . .
O65 Na1 W5 34.8(3) . .
O69 Na1 W5 77.2(4) . .
W2 Na1 W5 63.63(18) . .
W10 Na1 W5 59.07(17) . .
O3 Na1 W12 69.6(4) 1_455 .
O112 Na1 W12 155.2(8) . .
O111 Na1 W12 108.3(8) . .
O52 Na1 W12 77.1(4) . .
O60 Na1 W12 31.6(3) . .
O65 Na1 W12 89.7(4) . .
O69 Na1 W12 32.1(3) . .
W2 Na1 W12 58.98(17) . .
W10 Na1 W12 64.54(17) . .
W5 Na1 W12 92.9(2) . .
O3 Na1 K3 91.3(6) 1_455 1_455
O112 Na1 K3 57.6(8) . 1_455
O111 Na1 K3 34.3(8) . 1_455
O52 Na1 K3 112.3(5) . 1_455
O60 Na1 K3 115.7(5) . 1_455
O65 Na1 K3 129.7(5) . 1_455
O69 Na1 K3 167.1(6) . 1_455
W2 Na1 K3 107.9(4) . 1_455
W10 Na1 K3 153.9(4) . 1_455
W5 Na1 K3 115.7(4) . 1_455
W12 Na1 K3 140.1(4) . 1_455
O118 Na2 O117 169.3(18) . .
O118 Na2 O6 94.7(13) . 2_755
O117 Na2 O6 85.4(13) . 2_755
O118 Na2 O114 97.3(16) . .
O117 Na2 O114 93.4(17) . .
O6 Na2 O114 94.7(11) 2_755 .
O118 Na2 O41 81.4(13) . .
O117 Na2 O41 87.9(13) . .
O6 Na2 O41 92.3(8) 2_755 .
O114 Na2 O41 172.9(13) . .
O118 Na2 O103 89.0(14) . .
O117 Na2 O103 92.0(14) . .
O6 Na2 O103 173.4(12) 2_755 .
O114 Na2 O103 79.4(12) . .
O41 Na2 O103 93.7(9) . .
O118 Na2 Na3 50.5(12) . .
O117 Na2 Na3 127.0(13) . .
O6 Na2 Na3 144.1(10) 2_755 .
O114 Na2 Na3 97.8(11) . .
O41 Na2 Na3 76.0(7) . .
O103 Na2 Na3 40.9(8) . .
O118 Na2 K1 113.9(12) . .
O117 Na2 K1 61.7(12) . .
O6 Na2 K1 141.3(8) 2_755 .
O114 Na2 K1 106.2(11) . .
O41 Na2 K1 68.4(6) . .
O103 Na2 K1 40.0(7) . .
Na3 Na2 K1 65.4(6) . .
O118 Na2 K3 71.7(12) . 2_755
O117 Na2 K3 100.1(13) . 2_755
O6 Na2 K3 53.2(6) 2_755 2_755
O114 Na2 K3 143.4(11) . 2_755
O41 Na2 K3 42.7(5) . 2_755
O103 Na2 K3 133.3(9) . 2_755
Na3 Na2 K3 100.7(7) . 2_755
K1 Na2 K3 110.2(6) . 2_755
O103 Na3 O116 163.4(14) . .
O103 Na3 O115 107.6(14) . .
O116 Na3 O115 85.5(14) . .
O103 Na3 O104 86.1(12) . .
O116 Na3 O104 86.6(12) . .
O115 Na3 O104 78.6(12) . .
O103 Na3 O118 85.5(14) . .
O116 Na3 O118 107.1(15) . .
O115 Na3 O118 80.7(14) . .
O104 Na3 O118 154.1(14) . .
O103 Na3 O45 86.7(10) . .
O116 Na3 O45 80.4(10) . .
O115 Na3 O45 165.7(14) . .
O104 Na3 O45 103.0(10) . .
O118 Na3 O45 101.0(12) . .
O103 Na3 Na4 125.3(11) . .
O116 Na3 Na4 44.8(9) . .
O115 Na3 Na4 82.4(10) . .
O104 Na3 Na4 42.0(8) . .
O118 Na3 Na4 148.3(14) . .
O45 Na3 Na4 89.4(7) . .
O103 Na3 Na2 46.0(8) . .
O116 Na3 Na2 141.6(12) . .
O115 Na3 Na2 105.0(11) . .
O104 Na3 Na2 131.4(12) . .
O118 Na3 Na2 41.8(12) . .
O45 Na3 Na2 84.8(7) . .
Na4 Na3 Na2 169.7(9) . .
O103 Na3 K1 38.3(8) . .
O116 Na3 K1 125.8(11) . .
O115 Na3 K1 142.0(12) . .
O104 Na3 K1 82.1(9) . .
O118 Na3 K1 105.6(13) . .
O45 Na3 K1 51.6(5) . .
Na4 Na3 K1 104.3(7) . .
Na2 Na3 K1 65.4(6) . .
O113 Na4 O104 136.3(13) . .
O113 Na4 O116 121.4(14) . .
O104 Na4 O116 97.2(13) . .
O113 Na4 O44 82.5(10) . .
O104 Na4 O44 85.5(10) . .
O116 Na4 O44 79.5(10) . .
O113 Na4 O13 93.9(11) . 4_475
O104 Na4 O13 92.9(10) . 4_475
O116 Na4 O13 107.7(11) . 4_475
O44 Na4 O13 172.8(9) . 4_475
O113 Na4 Na3 155.8(11) . .
O104 Na4 Na3 49.7(8) . .
O116 Na4 Na3 47.7(10) . .
O44 Na4 Na3 74.4(6) . .
O13 Na4 Na3 109.8(7) 4_475 .
O110 Na5 O105 93.8(18) . .
O110 Na5 O19 77.1(13) . .
O105 Na5 O19 88.1(13) . .
O110 Na5 O51 116.8(16) . 3_766
O105 Na5 O51 76.1(12) . 3_766
O19 Na5 O51 159.2(15) . 3_766
O117 Na6 O102 160(3) . .
O117 Na6 O119 74(2) . .
O102 Na6 O119 95(2) . .
O117 Na6 O49 80.0(19) . 4_575
O102 Na6 O49 82.9(16) . 4_575
O119 Na6 O49 88.7(19) . 4_575
O117 Na6 O26 104(2) . .
O102 Na6 O26 88.7(18) . .
O119 Na6 O26 176(2) . .
O49 Na6 O26 94.6(14) 4_575 .
O117 Na6 O22 113(2) . 2_755
O102 Na6 O22 84.6(17) . 2_755
O119 Na6 O22 95.8(19) . 2_755
O49 Na6 O22 167(2) 4_575 2_755
O26 Na6 O22 81.7(13) . 2_755
W17 O1 W6 125.3(7) . .
W17 O2 W4 125.3(7) . .
W17 O3 Na1 144.8(8) . 1_655
W9 O4 W17 153.0(7) . .
W1 O5 W17 156.0(8) . .
W9 O6 Na2 146.6(10) . 2_745
W9 O6 K3 105.9(7) . .
Na2 O6 K3 92.5(7) 2_745 .
W1 O7 K3 115.6(8) . .
W1 O8 W9 154.7(7) . .
W1 O8 K3 91.8(6) . .
W9 O8 K3 99.7(6) . .
W1 O9 W3 123.5(6) . .
W1 O10 W14 125.8(7) . .
W9 O11 W11 125.1(6) . .
W9 O12 W7 123.8(6) . .
W6 O13 Na4 152.5(8) . 4_676
W6 O14 W4 124.3(6) . .
W4 O15 K2 162.3(8) . 2_755
W6 O16 W7 153.7(8) . .
As2 O17 W6 122.8(6) . .
As2 O17 W4 123.9(6) . .
W6 O17 W4 92.6(4) . .
As2 O17 W17 125.9(6) . .
W6 O17 W17 90.9(4) . .
W4 O17 W17 90.9(4) . .
W14 O18 W3 124.2(6) . .
W14 O18 K1 131.8(6) . .
W3 O18 K1 87.5(6) . .
W7 O19 Na5 137.1(11) . .
As2 O20 W7 123.5(6) . .
As2 O20 W11 120.6(6) . .
W7 O20 W11 93.0(4) . .
As2 O20 W9 127.0(7) . .
W7 O20 W9 91.8(4) . .
W11 O20 W9 91.7(4) . .
W7 O21 W11 123.3(6) . .
W11 O22 Na6 112.7(11) . 2_745
W11 O23 W3 151.0(7) . .
W3 O24 K1 91.5(6) . .
As2 O25 W3 124.0(6) . .
As2 O25 W14 123.8(6) . .
W3 O25 W14 92.2(4) . .
As2 O25 W1 125.7(6) . .
W3 O25 W1 90.8(4) . .
W14 O25 W1 90.1(4) . .
W14 O26 Na6 142.7(13) . .
W4 O27 Zn4 133.9(6) . .
W4 O27 Ru1 125.2(6) . .
Zn4 O27 Ru1 99.8(6) . .
W14 O28 Zn2 133.5(6) . .
W14 O28 Ru1 126.2(6) . .
Zn2 O28 Ru1 99.0(5) . .
As2 O29 Zn2 119.8(6) . .
As2 O29 Zn1 120.2(6) . .
Zn2 O29 Zn1 100.6(6) . .
As2 O29 Zn4 116.9(7) . .
Zn2 O29 Zn4 96.9(5) . .
Zn1 O29 Zn4 97.9(5) . .
W3 O30 Zn2 133.9(7) . .
W3 O30 Zn3 121.8(6) . .
Zn2 O30 Zn3 102.7(5) . .
W3 O30 K1 85.8(5) . .
Zn2 O30 K1 92.0(5) . .
Zn3 O30 K1 108.2(6) . .
W7 O31 Zn1 132.2(6) . .
W7 O31 Ru2 127.6(7) . .
Zn1 O31 Ru2 98.8(5) . .
W11 O32 Zn1 135.6(7) . .
W11 O32 Zn3 121.0(6) . .
Zn1 O32 Zn3 101.4(5) . .
Zn3 O33 K2 125.5(8) . .
Zn4 O34 Zn2 107.5(5) . .
Zn4 O34 Ru1 101.2(6) . .
Zn2 O34 Ru1 99.6(5) . .
Zn4 O35 Ru2 100.6(6) . .
Zn4 O35 Zn1 107.5(6) . .
Ru2 O35 Zn1 98.0(5) . .
W15 O36 Zn1 150.2(8) . .
As1 O37 Zn1 121.4(6) . .
As1 O37 Zn2 120.5(6) . .
Zn1 O37 Zn2 102.4(5) . .
As1 O37 Zn3 119.7(6) . .
Zn1 O37 Zn3 92.8(4) . .
Zn2 O37 Zn3 93.5(4) . .
W2 O38 Zn3 145.5(8) . .
W5 O39 Zn3 146.4(8) . .
W5 O39 K1 105.4(6) . .
Zn3 O39 K1 104.6(6) . .
W8 O40 Zn2 150.7(8) . .
W8 O40 K1 104.3(6) . .
Zn2 O40 K1 101.1(6) . .
W8 O41 Na2 146.3(9) . .
W8 O41 K3 109.7(8) . 2_755
Na2 O41 K3 103.0(8) . 2_755
W13 O42 W8 151.4(8) . .
As1 O43 W8 124.3(6) . .
As1 O43 W5 124.6(6) . .
W8 O43 W5 91.6(4) . .
As1 O43 W10 124.3(6) . .
W8 O43 W10 90.6(4) . .
W5 O43 W10 91.4(4) . .
W5 O44 Na4 147.3(8) . .
W8 O45 W5 121.4(6) . .
W8 O45 Na3 119.7(7) . .
W5 O45 Na3 116.8(7) . .
W8 O45 K1 92.2(6) . .
W5 O45 K1 105.6(6) . .
Na3 O45 K1 86.5(7) . .
As1 O46 W13 126.3(6) . .
As1 O46 W16 125.6(7) . .
W13 O46 W16 94.0(5) . .
W16 O48 W15 152.5(7) . .
W15 O49 Na6 131.6(12) . 4_576
W15 O50 W2 123.3(7) . .
W2 O51 Na5 127.0(11) . 3_766
W2 O52 W5 146.0(8) . .
W2 O52 Na1 105.8(7) . .
W5 O52 Na1 106.2(6) . .
W16 O57 W13 118.9(6) . .
W16 O57 Ru3 104.6(6) . .
W13 O57 Ru3 104.2(5) . .
W12 O58 Ru3 122.1(6) . .
W12 O58 W16 138.9(6) . .
Ru3 O58 W16 98.9(5) . .
W10 O59 Ru3 120.6(7) . .
W10 O59 W13 140.1(7) . .
Ru3 O59 W13 99.1(5) . .
W12 O60 W2 123.0(7) . .
W12 O60 Na1 104.5(6) . .
W2 O60 Na1 99.6(5) . .
As1 O61 W15 123.7(7) . .
As1 O61 W2 124.5(6) . .
W15 O61 W2 92.2(4) . .
As1 O61 W12 124.6(6) . .
W15 O61 W12 90.2(4) . .
W2 O61 W12 91.6(4) . .
W6 O62 Zn4 135.5(6) . .
W6 O62 Ru2 125.2(6) . .
Zn4 O62 Ru2 98.5(5) . .
W10 O63 W8 123.3(7) . .
W10 O65 W5 124.9(7) . .
W10 O65 Na1 104.3(6) . .
W5 O65 Na1 99.7(5) . .
W4 O66 W14 151.7(8) . .
W12 O67 W15 123.5(7) . .
W12 O69 W10 157.4(8) . .
W12 O69 Na1 100.4(5) . .
W10 O69 Na1 99.3(5) . .
Na3 O103 Na2 93.1(11) . .
Na3 O103 K1 111.2(12) . .
Na2 O103 K1 104.6(10) . .
Na4 O104 Na3 88.2(12) . .
K1 O106 K2 119.2(11) . .
Na1 O111 K3 116.2(12) . 1_455
Na4 O116 Na3 87.5(14) . .
Na6 O117 Na2 151(3) . .
Na2 O118 Na3 87.7(16) . .
C2 C1 C12 120(2) . .
C2 C1 Ru1 71.0(13) . .
C12 C1 Ru1 70.5(12) . .
C2 C1 H1 120.5 . .
C12 C1 H1 119.7 . .
Ru1 C1 H1 130.6 . .
C1 C2 C3 119(2) . .
C1 C2 Ru1 72.1(12) . .
C3 C2 Ru1 70.9(12) . .
C1 C2 H2 120.4 . .
C3 C2 H2 120.6 . .
Ru1 C2 H2 128.6 . .
C10 C3 C2 124(2) . .
C10 C3 Ru1 73.4(12) . .
C2 C3 Ru1 71.8(12) . .
C10 C3 H3 118.2 . .
C2 C3 H3 117.5 . .
Ru1 C3 H3 130.3 . .
C9 C4 C8 120(2) . .
C9 C4 Ru2 71.5(12) . .
C8 C4 Ru2 69.7(11) . .
C9 C4 H4 119.8 . .
C8 C4 H4 120.5 . .
Ru2 C4 H4 133.2 . .
C6 C5 C9 121(2) . .
C6 C5 Ru2 70.8(14) . .
C9 C5 Ru2 71.7(13) . .
C6 C5 H5 119.9 . .
C9 C5 H5 119.6 . .
Ru2 C5 H5 130.8 . .
C5 C6 C7 121(2) . .
C5 C6 Ru2 72.6(13) . .
C7 C6 Ru2 71.6(13) . .
C5 C6 H6 119.1 . .
C7 C6 H6 119.8 . .
Ru2 C6 H6 128.5 . .
C8 C7 C6 119(2) . .
C8 C7 Ru2 71.6(11) . .
C6 C7 Ru2 70.0(12) . .
C8 C7 H7 121.3 . .
C6 C7 H7 120.2 . .
Ru2 C7 H7 129.8 . .
C7 C8 C4 120(2) . .
C7 C8 Ru2 70.4(12) . .
C4 C8 Ru2 71.7(12) . .
C7 C8 H8 120.1 . .
C4 C8 H8 120.3 . .
Ru2 C8 H8 129.2 . .
C4 C9 C5 121(2) . .
C4 C9 Ru2 72.8(12) . .
C5 C9 Ru2 69.8(12) . .
C4 C9 H9 119.8 . .
C5 C9 H9 119.6 . .
Ru2 C9 H9 129.2 . .
C3 C10 C11 119(2) . .
C3 C10 Ru1 69.8(13) . .
C11 C10 Ru1 70.9(13) . .
C3 C10 H10 121.2 . .
C11 C10 H10 120.0 . .
Ru1 C10 H10 131.2 . .
C12 C11 C10 116(2) . .
C12 C11 Ru1 69.6(13) . .
C10 C11 Ru1 70.4(12) . .
C12 C11 H11 120.8 . .
C10 C11 H11 123.0 . .
Ru1 C11 H11 128.8 . .
C1 C12 C11 122(2) . .
C1 C12 Ru1 71.2(13) . .
C11 C12 Ru1 72.3(14) . .
C1 C12 H12 119.3 . .
C11 C12 H12 118.8 . .
Ru1 C12 H12 132.2 . .
C14 C13 C18 112(3) . .
C14 C13 Ru3 68.9(18) . .
C18 C13 Ru3 68.8(18) . .
C14 C13 H13 128.8 . .
C18 C13 H13 119.2 . .
Ru3 C13 H13 127.9 . .
C15 C14 C13 121(3) . .
C15 C14 Ru3 71.5(17) . .
C13 C14 Ru3 72.0(18) . .
C15 C14 H14 123.6 . .
C13 C14 H14 115.7 . .
Ru3 C14 H14 129.7 . .
C16 C15 C14 121(3) . .
C16 C15 Ru3 73(2) . .
C14 C15 Ru3 71.9(18) . .
C16 C15 H15 120.5 . .
C14 C15 H15 118.2 . .
Ru3 C15 H15 129.3 . .
C15 C16 C17 122(4) . .
C15 C16 Ru3 72(2) . .
C17 C16 Ru3 72(2) . .
C15 C16 H16 118.7 . .
C17 C16 H16 118.9 . .
Ru3 C16 H16 127.0 . .
C18 C17 C16 121(4) . .
C18 C17 Ru3 73(3) . .
C16 C17 Ru3 71(2) . .
C18 C17 H17 120.6 . .
C16 C17 H17 118.5 . .
Ru3 C17 H17 131.3 . .
C17 C18 C13 123(4) . .
C17 C18 Ru3 74(3) . .
C13 C18 Ru3 71.2(19) . .
C17 C18 H18 115.8 . .
C13 C18 H18 121.5 . .
Ru3 C18 H18 130.4 . .

loop_
_geom_bond_atom_site_label_1
_geom_bond_atom_site_label_2
_geom_bond_distance
_geom_bond_site_symmetry_2
W1 O7 1.730(14) .
W1 O8 1.882(12) .
W1 O9 1.885(13) .
W1 O5 1.894(12) .
W1 O10 1.897(12) .
W1 O25 2.445(12) .
W1 K3 3.94(2) .
W2 O51 1.725(12) .
W2 O38 1.769(15) .
W2 O52 1.923(13) .
W2 O50 1.966(13) .
W2 O60 2.026(14) .
W2 O61 2.366(11) .
W2 Na1 3.499(10) .
W3 O24 1.705(13) .
W3 O30 1.835(12) .
W3 O23 1.950(12) .
W3 O18 1.977(12) .
W3 O9 1.987(14) .
W3 O25 2.348(12) .
W4 O15 1.720(12) .
W4 O27 1.875(13) .
W4 O66 1.925(12) .
W4 O14 1.948(12) .
W4 O2 1.976(14) .
W4 O17 2.362(12) .
W5 O44 1.721(12) .
W5 O39 1.777(13) .
W5 O52 1.950(14) .
W5 O45 1.980(13) .
W5 O65 2.042(13) .
W5 O43 2.384(11) .
W5 Na1 3.526(10) .
W6 O13 1.715(12) .
W6 O62 1.849(13) .
W6 O16 1.915(12) .
W6 O14 1.915(13) .
W6 O1 1.946(14) .
W6 O17 2.362(11) .
W7 O19 1.735(12) .
W7 O31 1.849(14) .
W7 O16 1.918(13) .
W7 O21 1.925(13) .
W7 O12 1.959(13) .
W7 O20 2.351(11) .
W8 O41 1.713(13) .
W8 O40 1.801(14) .
W8 O45 1.910(13) .
W8 O42 1.943(13) .
W8 O63 2.030(15) .
W8 O43 2.347(11) .
W8 K3 3.87(2) 2_755
W9 O6 1.698(13) .
W9 O4 1.884(14) .
W9 O11 1.895(15) .
W9 O8 1.923(12) .
W9 O12 1.930(12) .
W9 O20 2.423(12) .
W10 O64 1.732(14) .
W10 O63 1.861(14) .
W10 O65 1.877(12) .
W10 O69 1.932(13) .
W10 O59 1.937(12) .
W10 O43 2.469(12) .
W10 Na1 3.523(10) .
W11 O22 1.700(13) .
W11 O32 1.834(12) .
W11 O23 1.888(12) .
W11 O21 1.963(12) .
W11 O11 1.981(14) .
W11 O20 2.370(12) .
W12 O68 1.725(14) .
W12 O67 1.839(13) .
W12 O69 1.913(13) .
W12 O60 1.915(12) .
W12 O58 1.921(12) .
W12 O61 2.465(13) .
W12 Na1 3.538(10) .
W13 O53 1.733(12) .
W13 O54 1.752(14) .
W13 O42 1.894(13) .
W13 O57 2.011(13) .
W13 O59 2.161(13) .
W13 O46 2.346(13) .
W14 O26 1.721(13) .
W14 O28 1.876(13) .
W14 O18 1.889(13) .
W14 O66 1.929(14) .
W14 O10 1.950(13) .
W14 O25 2.393(11) .
W15 O49 1.725(13) .
W15 O36 1.748(14) .
W15 O50 1.907(14) .
W15 O48 1.945(13) .
W15 O67 2.042(14) .
W15 O61 2.363(12) .
W16 O56 1.735(15) .
W16 O55 1.763(16) .
W16 O48 1.882(12) .
W16 O57 1.996(12) .
W16 O58 2.177(12) .
W16 O46 2.372(13) .
W17 O3 1.727(16) .
W17 O2 1.880(13) .
W17 O1 1.909(13) .
W17 O5 1.916(12) .
W17 O4 1.944(13) .
W17 O17 2.443(12) .
Ru1 O34 2.097(13) .
Ru1 O28 2.129(12) .
Ru1 O27 2.130(12) .
Ru1 C3 2.14(2) .
Ru1 C2 2.154(19) .
Ru1 C12 2.16(2) .
Ru1 C1 2.17(2) .
Ru1 C10 2.19(2) .
Ru1 C11 2.19(2) .
Ru2 O31 2.116(12) .
Ru2 O35 2.117(12) .
Ru2 C6 2.14(2) .
Ru2 O62 2.158(12) .
Ru2 C7 2.158(19) .
Ru2 C5 2.16(2) .
Ru2 C8 2.17(2) .
Ru2 C9 2.19(2) .
Ru2 C4 2.20(2) .
Ru3 O58 2.097(12) .
Ru3 O57 2.105(13) .
Ru3 O59 2.108(13) .
Ru3 C15 2.11(3) .
Ru3 C16 2.12(4) .
Ru3 C14 2.12(3) .
Ru3 C18 2.13(3) .
Ru3 C17 2.14(4) .
Ru3 C13 2.16(3) .
As1 O46 1.667(12) .
As1 O37 1.700(12) .
As1 O43 1.700(11) .
As1 O61 1.700(13) .
As2 O29 1.669(13) .
As2 O25 1.675(11) .
As2 O17 1.697(13) .
As2 O20 1.704(11) .
Zn1 O36 2.032(13) .
Zn1 O32 2.060(12) .
Zn1 O31 2.106(13) .
Zn1 O35 2.132(12) .
Zn1 O37 2.165(11) .
Zn1 O29 2.206(13) .
Zn2 O40 1.986(14) .
Zn2 O30 2.065(12) .
Zn2 O28 2.079(12) .
Zn2 O34 2.094(12) .
Zn2 O37 2.189(12) .
Zn2 O29 2.205(13) .
Zn3 O39 2.001(13) .
Zn3 O38 2.046(15) .
Zn3 O32 2.112(12) .
Zn3 O33 2.113(13) .
Zn3 O30 2.115(13) .
Zn3 O37 2.291(11) .
Zn4 O35 2.056(14) .
Zn4 O34 2.062(13) .
Zn4 O27 2.070(13) .
Zn4 O62 2.081(13) .
Zn4 O47 2.089(15) .
Zn4 O29 2.274(11) .
K1 O103 2.73(3) .
K1 O106 2.74(3) .
K1 O40 2.94(2) .
K1 O18 3.04(2) .
K1 O24 3.08(2) .
K1 O30 3.19(2) .
K1 O45 3.22(2) .
K1 O39 3.38(2) .
K1 Na3 4.11(3) .
K1 Na2 4.11(3) .
K2 O33 2.76(3) .
K2 O15 2.87(3) 2_745
K2 O106 2.87(4) .
K2 O120 2.94(8) .
K3 O111 2.77(4) 1_655
K3 O7 2.88(3) .
K3 O41 2.94(3) 2_745
K3 O6 3.39(3) .
K3 O8 3.41(3) .
K3 O108 3.41(5) 3_766
K3 W8 3.87(2) 2_745
K3 Na2 4.22(3) 2_745
K3 Na1 4.41(3) 1_655
Na1 O3 2.337(18) 1_455
Na1 O112 2.40(3) .
Na1 O111 2.42(3) .
Na1 O52 2.445(18) .
Na1 O60 2.533(17) .
Na1 O65 2.553(16) .
Na1 O69 2.650(16) .
Na1 K3 4.41(3) 1_455
Na2 O118 2.28(5) .
Na2 O117 2.34(6) .
Na2 O6 2.38(2) 2_755
Na2 O114 2.42(4) .
Na2 O41 2.44(2) .
Na2 O103 2.46(3) .
Na2 Na3 3.42(3) .
Na2 K3 4.22(3) 2_755
Na3 O103 2.24(4) .
Na3 O116 2.53(5) .
Na3 O115 2.53(4) .
Na3 O104 2.61(3) .
Na3 O118 2.64(5) .
Na3 O45 2.75(2) .
Na3 Na4 3.41(3) .
Na4 O113 2.17(4) .
Na4 O104 2.29(4) .
Na4 O116 2.41(4) .
Na4 O44 2.41(2) .
Na4 O13 2.436(19) 4_475
Na5 O110 2.29(5) .
Na5 O105 2.41(5) .
Na5 O19 2.48(3) .
Na5 O51 2.63(3) 3_766
Na6 O117 2.15(7) .
Na6 O102 2.19(5) .
Na6 O119 2.25(6) .
Na6 O49 2.51(4) 4_575
Na6 O26 2.65(5) .
Na6 O22 2.82(4) 2_755
O3 Na1 2.337(18) 1_655
O6 Na2 2.38(2) 2_745
O13 Na4 2.436(19) 4_676
O15 K2 2.87(3) 2_755
O22 Na6 2.82(4) 2_745
O41 K3 2.94(3) 2_755
O49 Na6 2.51(4) 4_576
O51 Na5 2.63(3) 3_766
O108 K3 3.41(5) 3_766
O111 K3 2.77(4) 1_455
C1 C2 1.37(3) .
C1 C12 1.42(3) .
C1 H1 0.9301 .
C2 C3 1.38(3) .
C2 H2 0.9303 .
C3 C10 1.37(3) .
C3 H3 0.9299 .
C4 C9 1.34(3) .
C4 C8 1.45(3) .
C4 H4 0.9300 .
C5 C6 1.35(3) .
C5 C9 1.43(3) .
C5 H5 0.9300 .
C6 C7 1.41(3) .
C6 H6 0.9301 .
C7 C8 1.41(3) .
C7 H7 0.9301 .
C8 H8 0.9300 .
C9 H9 0.9302 .
C10 C11 1.45(3) .
C10 H10 0.9302 .
C11 C12 1.42(3) .
C11 H11 0.9299 .
C12 H12 0.9300 .
C13 C14 1.43(4) .
C13 C18 1.47(4) .
C13 H13 0.9300 .
C14 C15 1.33(4) .
C14 H14 0.9300 .
C15 C16 1.27(4) .
C15 H15 0.9300 .
C16 C17 1.35(5) .
C16 H16 0.9298 .
C17 C18 1.24(4) .
C17 H17 0.9300 .
C18 H18 0.9298 .
